data_7703114
loop_
_publ_author_name
'Zhu, Diya'
'Qu, Zheng-Wang'
'Stephan, Douglas W.'

_publ_section_title
;
 Addition reactions and diazomethane capture by the intramolecular P-O-B
 FLP: tBu<sub>2</sub>POBcat.
;
_journal_issue 3
_journal_name_full 'Dalton transactions (Cambridge, England : 2003)'
_journal_page_first 901
_journal_page_last 910
_journal_paper_doi 10.1039/c9dt04560k
_journal_volume 49
_journal_year 2020
_chemical_formula_moiety 'C15 H22 B O3 P S2, C H2 Cl2'
_chemical_formula_sum 'C16 H24 B Cl2 O3 P S2'
_chemical_formula_weight 441.15
_space_group_crystal_system monoclinic
_space_group_IT_number 14
_space_group_name_Hall '-P 2ybc'
_space_group_name_H-M_alt 'P 1 21/c 1'
_atom_sites_solution_hydrogens geom
_audit_creation_date 2019-10-09
_audit_creation_method
;
Olex2 1.2
(compiled 2018.05.29 svn.r3508 for OlexSys, GUI svn.r5506)
;
_audit_update_record
;
2019-11-02 deposited with the CCDC.	2019-12-20 downloaded from the CCDC.
;
_cell_angle_alpha 90
_cell_angle_beta 111.493(5)
_cell_angle_gamma 90
_cell_formula_units_Z 4
_cell_length_a 12.9760(13)
_cell_length_b 14.0764(12)
_cell_length_c 12.6962(12)
_cell_measurement_reflns_used 5352
_cell_measurement_temperature 150(2)
_cell_measurement_theta_max 23.21
_cell_measurement_theta_min 2.22
_cell_volume 2157.8(4)
_computing_cell_refinement 'SAINT V8.38A (?, 2016)'
_computing_data_collection 'Bruker APEX2'
_computing_data_reduction 'SAINT V8.38A (?, 2016)'
_computing_molecular_graphics 'Olex2 (Dolomanov et al., 2009)'
_computing_publication_material 'Olex2 (Dolomanov et al., 2009)'
_computing_structure_refinement 'ShelXL (Sheldrick, 2015)'
_computing_structure_solution 'SHELXS-97 (Sheldrick 2008)'
_diffrn_ambient_temperature 150.15
_diffrn_measured_fraction_theta_full 0.999
_diffrn_measured_fraction_theta_max 0.999
_diffrn_measurement_device_type 'Bruker APEX-II CCD'
_diffrn_measurement_method '\f and \w scans'
_diffrn_radiation_type MoK\a
_diffrn_radiation_wavelength 0.71073
_diffrn_reflns_av_R_equivalents 0.0886
_diffrn_reflns_av_unetI/netI 0.0622
_diffrn_reflns_Laue_measured_fraction_full 0.999
_diffrn_reflns_Laue_measured_fraction_max 0.999
_diffrn_reflns_limit_h_max 16
_diffrn_reflns_limit_h_min -16
_diffrn_reflns_limit_k_max 17
_diffrn_reflns_limit_k_min -17
_diffrn_reflns_limit_l_max 16
_diffrn_reflns_limit_l_min -15
_diffrn_reflns_number 37162
_diffrn_reflns_point_group_measured_fraction_full 0.999
_diffrn_reflns_point_group_measured_fraction_max 0.999
_diffrn_reflns_theta_full 25.242
_diffrn_reflns_theta_max 26.731
_diffrn_reflns_theta_min 2.404
_diffrn_standards_number 0
_exptl_absorpt_coefficient_mu 0.581
_exptl_absorpt_correction_T_max 0.7455
_exptl_absorpt_correction_T_min 0.6786
_exptl_absorpt_correction_type multi-scan
_exptl_absorpt_process_details
;
SADABS-2016/2 (Bruker,2016/2) was used for absorption correction.
wR2(int) was 0.1116 before and 0.0666 after correction.
The Ratio of minimum to maximum transmission is 0.9103.
The \l/2 correction factor is Not present.
;
_exptl_crystal_colour red
_exptl_crystal_colour_primary red
_exptl_crystal_density_diffrn 1.358
_exptl_crystal_description shard
_exptl_crystal_F_000 920
_exptl_crystal_size_max 0.05
_exptl_crystal_size_mid 0.04
_exptl_crystal_size_min 0.03
_refine_diff_density_max 0.684
_refine_diff_density_min -0.497
_refine_diff_density_rms 0.060
_refine_ls_extinction_method none
_refine_ls_goodness_of_fit_ref 1.004
_refine_ls_hydrogen_treatment constr
_refine_ls_matrix_type full
_refine_ls_number_parameters 232
_refine_ls_number_reflns 4582
_refine_ls_number_restraints 16
_refine_ls_restrained_S_all 1.029
_refine_ls_R_factor_all 0.1038
_refine_ls_R_factor_gt 0.0492
_refine_ls_shift/su_max 0.001
_refine_ls_shift/su_mean 0.000
_refine_ls_structure_factor_coef Fsqd
_refine_ls_weighting_details 'w=1/[\s^2^(Fo^2^)+(0.0412P)^2^+1.6837P] where P=(Fo^2^+2Fc^2^)/3'
_refine_ls_weighting_scheme calc
_refine_ls_wR_factor_gt 0.0971
_refine_ls_wR_factor_ref 0.1171
_reflns_Friedel_coverage 0.000
_reflns_number_gt 2829
_reflns_number_total 4582
_reflns_threshold_expression 'I > 2\s(I)'
_cod_data_source_file c9dt04560k2.cif
_cod_data_source_block final_a_CCDC4
_cod_depositor_comments 'Adding full bibliography for 7703107--7703116.cif.'
_cod_database_code 7703114
_shelx_shelxl_version_number 2014/7
_shelx_space_group_comment
;
The symmetry employed for this shelxl refinement is uniquely defined
by the following loop, which should always be used as a source of
symmetry information in preference to the above space-group names.
They are only intended as comments.
;
_shelx_estimated_absorpt_t_max 0.983
_shelx_estimated_absorpt_t_min 0.972
_olex2_refinement_description
;
1. Fixed Uiso
 At 1.2 times of:
  All C(H) groups, All C(H,H) groups
 At 1.5 times of:
  All C(H,H,H) groups
2. Restrained distances
 Cl1A-C1A \\sim Cl2A-C1A
 with sigma of 0.005
3. Rigid bond restraints
 Cl1A, Cl2A, C1A
 with sigma for 1-2 distances of 0.003 and sigma for 1-3 distances of 0.003
4. Uiso/Uaniso restraints and constraints
Cl1A \\sim Cl2A \\sim C1A: within 2A with sigma of 0.003 and sigma for terminal
atoms of 0.006
5.a Secondary CH2 refined with riding coordinates:
 C1A(H1AA,H1AB)
5.b Aromatic/amide H refined with riding coordinates:
 C11(H11), C14(H14), C13(H13), C12(H12)
5.c Idealised Me refined as rotating group:
 C9(H9A,H9B,H9C), C7(H7A,H7B,H7C), C4(H4A,H4B,H4C), C3(H3A,H3B,H3C), C8(H8A,
 H8B,H8C), C5(H5A,H5B,H5C)
;
_olex2_submission_special_instructions 'No special instructions were received'

loop_
_space_group_symop_operation_xyz
'x, y, z'
'-x, y+1/2, -z+1/2'
'-x, -y, -z'
'x, -y-1/2, z-1/2'

loop_
_atom_site_label
_atom_site_type_symbol
_atom_site_fract_x
_atom_site_fract_y
_atom_site_fract_z
_atom_site_U_iso_or_equiv
_atom_site_adp_type
_atom_site_occupancy
_atom_site_site_symmetry_order
_atom_site_calc_flag
_atom_site_refinement_flags_posn
_atom_site_refinement_flags_adp
P01 P 0.20874(6) 0.65426(5) 0.42215(6) 0.03024(19) Uani 1 1 d . .
S01 S 0.19606(8) 0.45164(6) 0.37951(7) 0.0476(2) Uani 1 1 d . .
S02 S 0.14467(8) 0.52429(7) 0.57750(7) 0.0551(3) Uani 1 1 d . .
O01 O 0.23448(16) 0.63182(13) 0.31440(15) 0.0355(5) Uani 1 1 d . .
O03 O 0.15384(16) 0.52099(15) 0.15786(16) 0.0401(5) Uani 1 1 d . .
O02 O 0.34303(16) 0.51146(15) 0.26704(16) 0.0407(5) Uani 1 1 d . .
C10 C 0.3237(2) 0.4866(2) 0.1567(2) 0.0358(7) Uani 1 1 d . .
C15 C 0.2115(2) 0.4911(2) 0.0926(2) 0.0347(7) Uani 1 1 d . .
C2 C 0.3367(2) 0.7006(2) 0.5289(2) 0.0398(7) Uani 1 1 d . .
C6 C 0.0834(2) 0.7279(2) 0.3735(2) 0.0396(7) Uani 1 1 d . .
C01 C 0.1795(2) 0.5372(2) 0.4665(2) 0.0355(7) Uani 1 1 d . .
C11 C 0.3999(3) 0.4606(2) 0.1101(3) 0.0467(8) Uani 1 1 d . .
H11 H 0.4769 0.4575 0.1542 0.056 Uiso 1 1 calc R .
C14 C 0.1698(3) 0.4686(2) -0.0211(2) 0.0432(8) Uani 1 1 d . .
H14 H 0.0927 0.4708 -0.0647 0.052 Uiso 1 1 calc R .
C13 C 0.2471(3) 0.4425(2) -0.0684(3) 0.0507(9) Uani 1 1 d . .
H13 H 0.2220 0.4267 -0.1465 0.061 Uiso 1 1 calc R .
C12 C 0.3587(3) 0.4391(2) -0.0051(3) 0.0523(9) Uani 1 1 d . .
H12 H 0.4088 0.4217 -0.0407 0.063 Uiso 1 1 calc R .
C9 C -0.0067(3) 0.6662(3) 0.2872(3) 0.0575(10) Uani 1 1 d . .
H9A H 0.0193 0.6450 0.2277 0.086 Uiso 1 1 calc GR .
H9B H -0.0745 0.7037 0.2534 0.086 Uiso 1 1 calc GR .
H9C H -0.0221 0.6107 0.3258 0.086 Uiso 1 1 calc GR .
B01 B 0.2359(3) 0.5347(2) 0.2700(3) 0.0359(8) Uani 1 1 d . .
C7 C 0.1048(3) 0.8151(2) 0.3105(3) 0.0575(10) Uani 1 1 d . .
H7A H 0.1305 0.7937 0.2508 0.086 Uiso 1 1 calc GR .
H7B H 0.1615 0.8555 0.3640 0.086 Uiso 1 1 calc GR .
H7C H 0.0361 0.8514 0.2766 0.086 Uiso 1 1 calc GR .
C4 C 0.4207(3) 0.6186(3) 0.5553(3) 0.0601(10) Uani 1 1 d . .
H4A H 0.4285 0.5972 0.4851 0.090 Uiso 1 1 calc GR .
H4B H 0.3945 0.5658 0.5891 0.090 Uiso 1 1 calc GR .
H4C H 0.4926 0.6406 0.6084 0.090 Uiso 1 1 calc GR .
C3 C 0.3794(3) 0.7835(3) 0.4780(3) 0.0617(10) Uani 1 1 d . .
H3A H 0.3832 0.7640 0.4054 0.093 Uiso 1 1 calc GR .
H3B H 0.4534 0.8019 0.5300 0.093 Uiso 1 1 calc GR .
H3C H 0.3289 0.8377 0.4660 0.093 Uiso 1 1 calc GR .
C8 C 0.0435(3) 0.7601(3) 0.4676(3) 0.0662(11) Uani 1 1 d . .
H8A H 0.0998 0.8008 0.5211 0.099 Uiso 1 1 calc GR .
H8B H 0.0309 0.7043 0.5075 0.099 Uiso 1 1 calc GR .
H8C H -0.0258 0.7957 0.4343 0.099 Uiso 1 1 calc GR .
C5 C 0.3205(3) 0.7336(3) 0.6367(3) 0.0752(13) Uani 1 1 d . .
H5A H 0.2911 0.6811 0.6679 0.113 Uiso 1 1 calc GR .
H5B H 0.2683 0.7869 0.6187 0.113 Uiso 1 1 calc GR .
H5C H 0.3918 0.7540 0.6925 0.113 Uiso 1 1 calc GR .
Cl1A Cl 0.70571(8) 0.73972(7) 0.74207(9) 0.0685(3) Uani 1 1 d D U
Cl2A Cl 0.58441(9) 0.85586(10) 0.84448(13) 0.1077(5) Uani 1 1 d D U
C1A C 0.7016(3) 0.7845(3) 0.8691(3) 0.0716(10) Uani 1 1 d D U
H1AA H 0.7692 0.8224 0.9079 0.086 Uiso 1 1 calc R .
H1AB H 0.7004 0.7310 0.9193 0.086 Uiso 1 1 calc R .

loop_
_atom_site_aniso_label
_atom_site_aniso_U_11
_atom_site_aniso_U_22
_atom_site_aniso_U_33
_atom_site_aniso_U_23
_atom_site_aniso_U_13
_atom_site_aniso_U_12
P01 0.0340(4) 0.0311(4) 0.0270(4) -0.0028(3) 0.0127(3) -0.0062(3)
S01 0.0697(6) 0.0313(4) 0.0437(5) -0.0033(3) 0.0231(4) -0.0106(4)
S02 0.0684(6) 0.0595(6) 0.0492(5) 0.0070(4) 0.0354(5) -0.0113(5)
O01 0.0502(13) 0.0322(11) 0.0297(10) -0.0026(8) 0.0215(9) -0.0046(9)
O03 0.0359(12) 0.0526(13) 0.0306(11) -0.0088(9) 0.0105(9) 0.0037(10)
O02 0.0374(12) 0.0477(13) 0.0319(11) -0.0056(9) 0.0068(9) 0.0039(10)
C10 0.0446(19) 0.0274(15) 0.0351(16) -0.0023(12) 0.0143(14) 0.0020(13)
C15 0.0380(18) 0.0311(16) 0.0350(16) -0.0059(12) 0.0135(14) 0.0003(13)
C2 0.0361(17) 0.0447(18) 0.0370(17) -0.0069(14) 0.0116(14) -0.0116(15)
C6 0.0386(18) 0.0412(19) 0.0400(17) -0.0034(14) 0.0155(14) 0.0007(14)
C01 0.0336(17) 0.0381(17) 0.0328(16) -0.0008(13) 0.0100(13) -0.0089(13)
C11 0.047(2) 0.0402(19) 0.056(2) 0.0008(16) 0.0233(17) 0.0096(15)
C14 0.051(2) 0.0414(19) 0.0339(17) -0.0102(14) 0.0118(15) -0.0026(15)
C13 0.077(3) 0.0406(19) 0.0372(19) -0.0075(14) 0.0245(19) 0.0039(18)
C12 0.068(3) 0.044(2) 0.058(2) -0.0038(16) 0.038(2) 0.0104(18)
C9 0.0347(19) 0.067(2) 0.059(2) -0.0054(18) 0.0036(16) -0.0054(17)
B01 0.042(2) 0.037(2) 0.0296(18) -0.0038(14) 0.0139(16) -0.0022(16)
C7 0.061(2) 0.043(2) 0.065(2) 0.0123(17) 0.0191(19) 0.0067(17)
C4 0.040(2) 0.064(2) 0.061(2) 0.0048(19) 0.0011(17) -0.0046(18)
C3 0.052(2) 0.053(2) 0.073(2) 0.0014(19) 0.0140(19) -0.0213(18)
C8 0.063(3) 0.080(3) 0.064(2) -0.005(2) 0.034(2) 0.020(2)
C5 0.064(3) 0.113(4) 0.045(2) -0.039(2) 0.0168(19) -0.034(2)
Cl1A 0.0684(7) 0.0655(6) 0.0768(7) -0.0047(5) 0.0328(5) -0.0137(5)
Cl2A 0.0612(7) 0.1050(10) 0.1499(12) -0.0596(9) 0.0305(7) -0.0080(6)
C1A 0.066(2) 0.066(2) 0.079(2) -0.0140(18) 0.0217(19) -0.0080(17)

loop_
_atom_type_symbol
_atom_type_description
_atom_type_scat_dispersion_real
_atom_type_scat_dispersion_imag
_atom_type_scat_source
C C 0.0033 0.0016 'International Tables Vol C Tables 4.2.6.8 and 6.1.1.4'
H H 0.0000 0.0000 'International Tables Vol C Tables 4.2.6.8 and 6.1.1.4'
B B 0.0013 0.0007 'International Tables Vol C Tables 4.2.6.8 and 6.1.1.4'
O O 0.0106 0.0060 'International Tables Vol C Tables 4.2.6.8 and 6.1.1.4'
P P 0.1023 0.0942 'International Tables Vol C Tables 4.2.6.8 and 6.1.1.4'
S S 0.1246 0.1234 'International Tables Vol C Tables 4.2.6.8 and 6.1.1.4'
Cl Cl 0.1484 0.1585 'International Tables Vol C Tables 4.2.6.8 and 6.1.1.4'

loop_
_geom_angle_atom_site_label_1
_geom_angle_atom_site_label_2
_geom_angle_atom_site_label_3
_geom_angle
O01 P01 C2 107.08(13)
O01 P01 C6 105.56(12)
O01 P01 C01 102.93(12)
C6 P01 C2 119.92(14)
C01 P01 C2 109.10(14)
C01 P01 C6 110.79(14)
C01 S01 B01 99.32(14)
B01 O01 P01 124.01(18)
C15 O03 B01 105.5(2)
C10 O02 B01 105.4(2)
O02 C10 C15 110.3(3)
O02 C10 C11 127.9(3)
C11 C10 C15 121.7(3)
O03 C15 C10 110.4(2)
O03 C15 C14 127.6(3)
C14 C15 C10 122.0(3)
C4 C2 P01 105.7(2)
C3 C2 P01 109.2(2)
C3 C2 C4 109.1(3)
C5 C2 P01 112.6(2)
C5 C2 C4 110.6(3)
C5 C2 C3 109.6(3)
C9 C6 P01 105.6(2)
C9 C6 C7 108.2(3)
C7 C6 P01 108.5(2)
C8 C6 P01 114.5(2)
C8 C6 C9 109.6(3)
C8 C6 C7 110.1(3)
S01 C01 P01 110.44(16)
S02 C01 P01 121.23(17)
S02 C01 S01 128.33(18)
C10 C11 H11 121.7
C10 C11 C12 116.7(3)
C12 C11 H11 121.7
C15 C14 H14 121.9
C15 C14 C13 116.3(3)
C13 C14 H14 121.9
C14 C13 H13 119.1
C12 C13 C14 121.8(3)
C12 C13 H13 119.1
C11 C12 H12 119.2
C13 C12 C11 121.5(3)
C13 C12 H12 119.2
C6 C9 H9A 109.5
C6 C9 H9B 109.5
C6 C9 H9C 109.5
H9A C9 H9B 109.5
H9A C9 H9C 109.5
H9B C9 H9C 109.5
O01 B01 S01 103.26(19)
O03 B01 S01 108.5(2)
O03 B01 O01 113.0(3)
O02 B01 S01 112.2(2)
O02 B01 O01 111.5(2)
O02 B01 O03 108.3(2)
C6 C7 H7A 109.5
C6 C7 H7B 109.5
C6 C7 H7C 109.5
H7A C7 H7B 109.5
H7A C7 H7C 109.5
H7B C7 H7C 109.5
C2 C4 H4A 109.5
C2 C4 H4B 109.5
C2 C4 H4C 109.5
H4A C4 H4B 109.5
H4A C4 H4C 109.5
H4B C4 H4C 109.5
C2 C3 H3A 109.5
C2 C3 H3B 109.5
C2 C3 H3C 109.5
H3A C3 H3B 109.5
H3A C3 H3C 109.5
H3B C3 H3C 109.5
C6 C8 H8A 109.5
C6 C8 H8B 109.5
C6 C8 H8C 109.5
H8A C8 H8B 109.5
H8A C8 H8C 109.5
H8B C8 H8C 109.5
C2 C5 H5A 109.5
C2 C5 H5B 109.5
C2 C5 H5C 109.5
H5A C5 H5B 109.5
H5A C5 H5C 109.5
H5B C5 H5C 109.5
Cl1A C1A Cl2A 111.1(2)
Cl1A C1A H1AA 109.4
Cl1A C1A H1AB 109.4
Cl2A C1A H1AA 109.4
Cl2A C1A H1AB 109.4
H1AA C1A H1AB 108.0

loop_
_geom_bond_atom_site_label_1
_geom_bond_atom_site_label_2
_geom_bond_distance
P01 O01 1.5548(19)
P01 C2 1.836(3)
P01 C6 1.834(3)
P01 C01 1.826(3)
S01 C01 1.700(3)
S01 B01 2.024(4)
S02 C01 1.640(3)
O01 B01 1.481(4)
O03 C15 1.370(3)
O03 B01 1.444(4)
O02 C10 1.375(3)
O02 B01 1.442(4)
C10 C15 1.384(4)
C10 C11 1.376(4)
C15 C14 1.380(4)
C2 C4 1.537(5)
C2 C3 1.533(4)
C2 C5 1.531(4)
C6 C9 1.543(4)
C6 C7 1.546(4)
C6 C8 1.535(4)
C11 H11 0.9500
C11 C12 1.394(5)
C14 H14 0.9500
C14 C13 1.394(4)
C13 H13 0.9500
C13 C12 1.375(5)
C12 H12 0.9500
C9 H9A 0.9800
C9 H9B 0.9800
C9 H9C 0.9800
C7 H7A 0.9800
C7 H7B 0.9800
C7 H7C 0.9800
C4 H4A 0.9800
C4 H4B 0.9800
C4 H4C 0.9800
C3 H3A 0.9800
C3 H3B 0.9800
C3 H3C 0.9800
C8 H8A 0.9800
C8 H8B 0.9800
C8 H8C 0.9800
C5 H5A 0.9800
C5 H5B 0.9800
C5 H5C 0.9800
Cl1A C1A 1.750(3)
Cl2A C1A 1.753(3)
C1A H1AA 0.9900
C1A H1AB 0.9900
